data_4081562
loop_
_publ_author_name
'Abdulmalic, Mohammad A.'
'Aliabadi, Azar'
'Petr, Andreas Kurt'
'Krupskaya, Yulia'
'Kataev, Vladislav'
'B\"uchner, Bernd'
'Hahn, Torsten'
'Kortus, Jens'
'Y\'eche, Nicolas'
'Klauss, Hans-Henning'
'R\"uffer, Tobias'

_publ_section_title
;
 Redox-Active Ferrocene as a Tuning Functionality for Magnetic
 Superexchange Interactions of Bis(oxamato) Type Complexes
;
_journal_issue 20
_journal_name_full Organometallics
_journal_page_first 5988
_journal_paper_doi 10.1021/om4005115
_journal_volume 32
_journal_year 2013
_chemical_formula_moiety 'C14 H10 Fe N2 O6, 2(C16 H36 N)'
_chemical_formula_sum 'C46 H82 Fe N4 O6'
_chemical_formula_weight 843.01
_chemical_name_systematic
;
 ?
;
_space_group_IT_number 14
_symmetry_cell_setting monoclinic
_symmetry_space_group_name_Hall '-P 2ybc'
_symmetry_space_group_name_H-M 'P 1 21/c 1'
_atom_sites_solution_hydrogens geom
_atom_sites_solution_primary direct
_atom_sites_solution_secondary difmap
_audit_creation_method SHELXL-97
_cell_angle_alpha 90.00
_cell_angle_beta 95.619(4)
_cell_angle_gamma 90.00
_cell_formula_units_Z 2
_cell_length_a 9.8453(3)
_cell_length_b 13.1903(6)
_cell_length_c 18.4934(7)
_cell_measurement_reflns_used 3270
_cell_measurement_temperature 110
_cell_measurement_theta_max 61.9907
_cell_measurement_theta_min 3.3478
_cell_volume 2390.06(16)
_computing_cell_refinement
;
CrysAlisPro, Oxford Diffraction Ltd.,
Version 1.171.33.64 (release 22-03-2010 CrysAlis171 .NET)
(compiled Mar 22 2010,13:57:49)
;
_computing_data_collection
;
CrysAlisPro, Oxford Diffraction Ltd.,
Version 1.171.33.64 (release 22-03-2010 CrysAlis171 .NET)
(compiled Mar 22 2010,13:57:49)
;
_computing_data_reduction
;
CrysAlisPro, Oxford Diffraction Ltd.,
Version 1.171.33.64 (release 22-03-2010 CrysAlis171 .NET)
(compiled Mar 22 2010,13:57:49)
;
_computing_structure_refinement 'SHELXL-97 (Sheldrick, 1997)'
_computing_structure_solution 'SHELXS-97 (Sheldrick, 1997)'
_diffrn_ambient_temperature 110
_diffrn_measured_fraction_theta_full 0.979
_diffrn_measured_fraction_theta_max 0.979
_diffrn_measurement_device_type 'oxford gemini s'
_diffrn_measurement_method '\w scans'
_diffrn_radiation_monochromator graphite
_diffrn_radiation_source 'fine-focus sealed tube'
_diffrn_radiation_type CuK\a
_diffrn_radiation_wavelength 1.54184
_diffrn_reflns_av_R_equivalents 0.0295
_diffrn_reflns_av_sigmaI/netI 0.0393
_diffrn_reflns_limit_h_max 10
_diffrn_reflns_limit_h_min -11
_diffrn_reflns_limit_k_max 14
_diffrn_reflns_limit_k_min -9
_diffrn_reflns_limit_l_max 14
_diffrn_reflns_limit_l_min -21
_diffrn_reflns_number 7781
_diffrn_reflns_theta_full 62.08
_diffrn_reflns_theta_max 62.08
_diffrn_reflns_theta_min 4.12
_diffrn_standards_decay_% 0
_diffrn_standards_interval_count 50
_diffrn_standards_interval_time 5
_diffrn_standards_number 2
_exptl_absorpt_coefficient_mu 2.904
_exptl_absorpt_correction_T_max 1.00000
_exptl_absorpt_correction_T_min 0.72014
_exptl_absorpt_correction_type multi-scan
_exptl_absorpt_process_details
;
CrysAlisPro, Oxford Diffraction Ltd.,
Version 1.171.33.64 (release 22-03-2010 CrysAlis171 .NET)
(compiled Mar 22 2010,13:57:49)
Empirical absorption correction using spherical harmonics,
 implemented in SCALE3 ABSPACK scaling algorithm.
;
_exptl_crystal_colour orange
_exptl_crystal_density_diffrn 1.171
_exptl_crystal_density_method 'not measured'
_exptl_crystal_description plate
_exptl_crystal_F_000 920
_exptl_crystal_size_max 0.35
_exptl_crystal_size_mid 0.3
_exptl_crystal_size_min 0.1
_refine_diff_density_max 1.805
_refine_diff_density_min -0.260
_refine_diff_density_rms 0.076
_refine_ls_extinction_method none
_refine_ls_goodness_of_fit_ref 1.026
_refine_ls_hydrogen_treatment constr
_refine_ls_matrix_type full
_refine_ls_number_parameters 275
_refine_ls_number_reflns 3682
_refine_ls_number_restraints 127
_refine_ls_restrained_S_all 1.021
_refine_ls_R_factor_all 0.1193
_refine_ls_R_factor_gt 0.0944
_refine_ls_shift/su_max 0.003
_refine_ls_shift/su_mean 0.000
_refine_ls_structure_factor_coef Fsqd
_refine_ls_weighting_details 'calc w=1/[\s^2^(Fo^2^)+(0.2000P)^2^+0.0000P] where P=(Fo^2^+2Fc^2^)/3'
_refine_ls_weighting_scheme calc
_refine_ls_wR_factor_gt 0.2667
_refine_ls_wR_factor_ref 0.2841
_reflns_number_gt 2312
_reflns_number_total 3682
_reflns_threshold_expression >2sigma(I)
_cod_data_source_file om4005115_si_004.cif
_cod_data_source_block abdul13_=_2
_cod_original_sg_symbol_H-M P2(1)/c
_cod_database_code 4081562

loop_
_symmetry_equiv_pos_as_xyz
'x, y, z'
'-x, y+1/2, -z+1/2'
'-x, -y, -z'
'x, -y-1/2, z-1/2'

loop_
_atom_site_label
_atom_site_type_symbol
_atom_site_fract_x
_atom_site_fract_y
_atom_site_fract_z
_atom_site_U_iso_or_equiv
_atom_site_adp_type
_atom_site_occupancy
_atom_site_symmetry_multiplicity
_atom_site_calc_flag
_atom_site_refinement_flags
_atom_site_disorder_assembly
_atom_site_disorder_group
C5 C 0.6782(5) 0.4187(4) 0.0070(3) 0.0754(14) Uani 1 1 d . . .
C9 C 0.5653(6) 0.3527(4) -0.0122(4) 0.0922(18) Uani 1 1 d . . .
H9 H 0.5524 0.3127 -0.0537 0.111 Uiso 1 1 calc R . .
C8 C 0.4743(7) 0.3593(6) 0.0447(5) 0.118(3) Uani 1 1 d . . .
H8 H 0.3922 0.3249 0.0461 0.142 Uiso 1 1 calc R . .
C7 C 0.5329(7) 0.4275(7) 0.0974(4) 0.117(3) Uani 1 1 d . . .
H7 H 0.4956 0.4447 0.1400 0.141 Uiso 1 1 calc R . .
C6 C 0.6602(6) 0.4668(5) 0.0755(3) 0.0928(18) Uani 1 1 d . . .
H6 H 0.7183 0.5133 0.1004 0.111 Uiso 1 1 calc R . .
C1 C 0.7956(5) 0.4183(3) -0.1017(3) 0.0727(13) Uani 1 1 d . . .
C2 C 0.9317(6) 0.4565(4) -0.1299(3) 0.0799(14) Uani 1 1 d . . .
C1N C 0.9022(6) 0.1793(4) 0.6925(3) 0.0837(16) Uani 1 1 d . . .
H8A H 0.8187 0.1609 0.6632 0.100 Uiso 1 1 calc R . .
H8B H 0.9649 0.1228 0.6908 0.100 Uiso 1 1 calc R . .
C2N C 0.8698(6) 0.1918(5) 0.7694(3) 0.0942(18) Uani 1 1 d . . .
H9A H 0.8129 0.2512 0.7734 0.113 Uiso 1 1 calc R . .
H9B H 0.9534 0.2012 0.8011 0.113 Uiso 1 1 calc R . .
C3N C 0.7962(8) 0.0986(5) 0.7918(4) 0.114(2) Uani 1 1 d . . .
H10A H 0.7071 0.0956 0.7644 0.137 Uiso 1 1 calc R . .
H10B H 0.8469 0.0390 0.7794 0.137 Uiso 1 1 calc R . .
C4N C 0.7782(10) 0.0955(7) 0.8714(6) 0.147(3) Uani 1 1 d . . .
H11A H 0.7309 0.0346 0.8823 0.220 Uiso 1 1 calc R . .
H11B H 0.7260 0.1533 0.8840 0.220 Uiso 1 1 calc R . .
H11C H 0.8660 0.0968 0.8990 0.220 Uiso 1 1 calc R . .
C12 C 0.9966(6) 0.2366(5) 0.5826(3) 0.0953(18) Uani 1 1 d . . .
H12A H 1.0525 0.1761 0.5881 0.114 Uiso 1 1 calc R . .
H12B H 0.9118 0.2180 0.5545 0.114 Uiso 1 1 calc R . .
C13 C 1.0683(9) 0.3119(6) 0.5395(3) 0.127(3) Uani 1 1 d . . .
H13A H 1.1511 0.3346 0.5676 0.152 Uiso 1 1 calc R . .
H13B H 1.0101 0.3705 0.5290 0.152 Uiso 1 1 calc R . .
C14 C 1.1044(10) 0.2637(7) 0.4675(3) 0.142(3) Uani 1 1 d . . .
H14A H 1.1546 0.2014 0.4784 0.170 Uiso 1 1 calc R . .
H14B H 1.0206 0.2464 0.4381 0.170 Uiso 1 1 calc R . .
C15 C 1.1840(14) 0.3289(10) 0.4266(6) 0.188(5) Uani 1 1 d . . .
H15A H 1.2035 0.2952 0.3828 0.282 Uiso 1 1 calc R . .
H15B H 1.2680 0.3453 0.4550 0.282 Uiso 1 1 calc R . .
H15C H 1.1339 0.3901 0.4145 0.282 Uiso 1 1 calc R . .
C16 C 1.0907(6) 0.3093(5) 0.7022(3) 0.1000(19) Uani 1 1 d . . .
H16A H 1.1230 0.3687 0.6782 0.120 Uiso 1 1 calc R . .
H16B H 1.0659 0.3306 0.7494 0.120 Uiso 1 1 calc R . .
C17 C 1.2045(7) 0.2350(7) 0.7133(4) 0.125(3) Uani 1 1 d . . .
H17A H 1.2279 0.2088 0.6671 0.150 Uiso 1 1 calc R . .
H17B H 1.1794 0.1786 0.7431 0.150 Uiso 1 1 calc R . .
C18 C 1.3305(8) 0.2973(7) 0.7539(5) 0.135(3) Uani 1 1 d . . .
H18A H 1.3472 0.3572 0.7257 0.162 Uiso 1 1 calc R . .
H18B H 1.3066 0.3194 0.8011 0.162 Uiso 1 1 calc R . .
C19 C 1.4488(9) 0.2395(9) 0.7632(6) 0.183(5) Uani 1 1 d . . .
H19A H 1.5209 0.2789 0.7880 0.275 Uiso 1 1 calc R . .
H19B H 1.4745 0.2193 0.7165 0.275 Uiso 1 1 calc R . .
H19C H 1.4329 0.1803 0.7913 0.275 Uiso 1 1 calc R . .
C20 C 0.8642(6) 0.3578(4) 0.6542(4) 0.0968(18) Uani 1 1 d DU . .
H20A H 0.8441 0.3731 0.7033 0.116 Uiso 1 1 calc R A 1
H20B H 0.9099 0.4165 0.6363 0.116 Uiso 1 1 calc R A 1
C21 C 0.7317(13) 0.3441(12) 0.6083(8) 0.129(5) Uani 0.71(2) 1 d PDU B 1
H21A H 0.6875 0.2829 0.6232 0.155 Uiso 0.71(2) 1 calc PR B 1
H21B H 0.7496 0.3356 0.5579 0.155 Uiso 0.71(2) 1 calc PR B 1
C22 C 0.6325(15) 0.4372(12) 0.6144(13) 0.184(7) Uani 0.71(2) 1 d PDU B 1
H22A H 0.6112 0.4442 0.6642 0.220 Uiso 0.71(2) 1 calc PR B 1
H22B H 0.6773 0.4989 0.6009 0.220 Uiso 0.71(2) 1 calc PR B 1
C23 C 0.501(2) 0.4223(19) 0.5647(14) 0.278(14) Uani 0.71(2) 1 d PDU B 1
H23A H 0.4425 0.4799 0.5685 0.417 Uiso 0.71(2) 1 calc PR B 1
H23B H 0.4552 0.3623 0.5791 0.417 Uiso 0.71(2) 1 calc PR B 1
H23C H 0.5221 0.4152 0.5154 0.417 Uiso 0.71(2) 1 calc PR B 1
C21' C 0.721(2) 0.323(2) 0.627(2) 0.0968(18) Uani 0.29(2) 1 d PDU B 2
H21C H 0.7187 0.3043 0.5761 0.116 Uiso 0.29(2) 1 calc PR B 2
H21D H 0.6967 0.2645 0.6541 0.116 Uiso 0.29(2) 1 calc PR B 2
C22' C 0.619(4) 0.407(3) 0.635(3) 0.184(7) Uani 0.29(2) 1 d PDU B 2
H22C H 0.5267 0.3808 0.6268 0.220 Uiso 0.29(2) 1 calc PR B 2
H22D H 0.6315 0.4351 0.6837 0.220 Uiso 0.29(2) 1 calc PR B 2
C23' C 0.640(7) 0.488(3) 0.581(4) 0.28(3) Uani 0.29(2) 1 d PDU B 2
H23D H 0.5736 0.5403 0.5840 0.413 Uiso 0.29(2) 1 calc PR B 2
H23E H 0.6304 0.4590 0.5329 0.413 Uiso 0.29(2) 1 calc PR B 2
H23F H 0.7300 0.5156 0.5907 0.413 Uiso 0.29(2) 1 calc PR B 2
N1 N 0.7915(4) 0.4362(3) -0.0308(2) 0.0671(11) Uani 1 1 d . . .
H1N H 0.8637 0.4603 -0.0069 0.081 Uiso 1 1 calc R . .
N2 N 0.9633(4) 0.2696(3) 0.6577(2) 0.0813(12) Uani 1 1 d DU B .
O1 O 0.7069(4) 0.3781(3) -0.1420(2) 0.0924(12) Uani 1 1 d . . .
O2 O 0.9346(5) 0.4562(4) -0.1957(2) 0.1197(17) Uani 1 1 d . . .
O3 O 1.0233(4) 0.4838(4) -0.0839(2) 0.1054(14) Uani 1 1 d . . .
Fe1 Fe 0.5000 0.5000 0.0000 0.0910(6) Uani 1 2 d S . .

loop_
_atom_site_aniso_label
_atom_site_aniso_U_11
_atom_site_aniso_U_22
_atom_site_aniso_U_33
_atom_site_aniso_U_23
_atom_site_aniso_U_13
_atom_site_aniso_U_12
C5 0.069(3) 0.069(3) 0.083(3) 0.028(3) -0.018(3) 0.012(2)
C9 0.072(3) 0.078(4) 0.121(4) 0.042(3) -0.019(3) -0.006(3)
C8 0.068(3) 0.127(6) 0.154(6) 0.078(5) -0.009(4) 0.008(4)
C7 0.081(4) 0.150(7) 0.120(5) 0.084(5) 0.009(4) 0.046(4)
C6 0.091(4) 0.100(4) 0.084(4) 0.034(3) -0.013(3) 0.034(3)
C1 0.078(3) 0.057(3) 0.076(3) -0.007(2) -0.026(2) -0.006(2)
C2 0.102(4) 0.065(3) 0.068(3) -0.008(2) -0.016(3) -0.018(3)
C1N 0.083(3) 0.067(3) 0.094(4) -0.019(3) -0.027(3) 0.009(2)
C2N 0.077(3) 0.090(4) 0.109(4) -0.013(3) -0.023(3) -0.008(3)
C3N 0.127(5) 0.088(5) 0.129(6) -0.008(4) 0.019(4) 0.006(4)
C4N 0.126(6) 0.133(7) 0.181(9) 0.012(6) 0.016(6) -0.006(5)
C12 0.109(4) 0.087(4) 0.082(3) -0.029(3) -0.035(3) -0.011(3)
C13 0.159(7) 0.118(6) 0.097(4) -0.020(4) -0.019(4) -0.063(5)
C14 0.196(8) 0.152(7) 0.072(4) -0.016(4) -0.015(5) -0.078(7)
C15 0.218(12) 0.214(12) 0.126(7) -0.034(8) -0.020(7) -0.039(10)
C16 0.085(4) 0.119(5) 0.088(3) -0.033(3) -0.030(3) -0.025(3)
C17 0.084(4) 0.187(8) 0.097(4) -0.026(5) -0.019(3) 0.009(4)
C18 0.097(5) 0.163(8) 0.138(6) -0.061(5) -0.025(4) -0.002(5)
C19 0.094(5) 0.252(13) 0.197(9) -0.112(9) -0.019(6) 0.006(6)
C20 0.105(4) 0.061(3) 0.115(4) -0.020(3) -0.034(3) -0.005(2)
C21 0.136(7) 0.105(9) 0.128(10) -0.020(7) -0.077(7) 0.034(6)
C22 0.138(7) 0.098(13) 0.296(18) 0.084(10) -0.072(9) 0.028(8)
C23 0.178(16) 0.26(2) 0.37(3) -0.02(2) -0.116(17) 0.101(16)
C21' 0.105(4) 0.061(3) 0.115(4) -0.020(3) -0.034(3) -0.005(2)
C22' 0.138(7) 0.098(13) 0.296(18) 0.084(10) -0.072(9) 0.028(8)
C23' 0.24(5) 0.12(3) 0.46(6) 0.10(3) -0.02(5) 0.02(3)
N1 0.062(2) 0.063(2) 0.070(2) 0.0029(17) -0.0255(19) -0.0027(17)
N2 0.083(3) 0.065(3) 0.088(3) -0.016(2) -0.033(2) -0.0113(19)
O1 0.092(2) 0.085(2) 0.092(2) -0.0176(18) -0.0312(19) -0.0203(19)
O2 0.151(4) 0.124(4) 0.083(3) -0.030(2) 0.005(3) -0.065(3)
O3 0.088(3) 0.150(4) 0.073(2) 0.003(2) -0.020(2) -0.046(2)
Fe1 0.0690(7) 0.0986(10) 0.1017(9) 0.0480(7) -0.0106(6) 0.0214(6)

loop_
_atom_type_symbol
_atom_type_description
_atom_type_scat_dispersion_real
_atom_type_scat_dispersion_imag
_atom_type_scat_source
C C 0.0181 0.0091 'International Tables Vol C Tables 4.2.6.8 and 6.1.1.4'
N N 0.0311 0.0180 'International Tables Vol C Tables 4.2.6.8 and 6.1.1.4'
O O 0.0492 0.0322 'International Tables Vol C Tables 4.2.6.8 and 6.1.1.4'
Fe Fe -1.1336 3.1974 'International Tables Vol C Tables 4.2.6.8 and 6.1.1.4'
H H 0.0000 0.0000 'International Tables Vol C Tables 4.2.6.8 and 6.1.1.4'

loop_
_geom_angle_atom_site_label_1
_geom_angle_atom_site_label_2
_geom_angle_atom_site_label_3
_geom_angle
_geom_angle_site_symmetry_1
_geom_angle_site_symmetry_3
N1 C5 C9 128.2(5) . .
N1 C5 C6 122.7(5) . .
C9 C5 C6 109.1(6) . .
N1 C5 Fe1 127.2(3) . .
C9 C5 Fe1 70.3(3) . .
C6 C5 Fe1 69.4(3) . .
C5 C9 C8 107.7(6) . .
C5 C9 Fe1 69.1(3) . .
C8 C9 Fe1 69.1(4) . .
C5 C9 H9 126.2 . .
C8 C9 H9 126.2 . .
Fe1 C9 H9 127.2 . .
C7 C8 C9 107.5(6) . .
C7 C8 Fe1 69.2(4) . .
C9 C8 Fe1 69.8(3) . .
C7 C8 H8 126.2 . .
C9 C8 H8 126.2 . .
Fe1 C8 H8 126.4 . .
C8 C7 C6 109.9(7) . .
C8 C7 Fe1 70.6(4) . .
C6 C7 Fe1 69.6(3) . .
C8 C7 H7 125.0 . .
C6 C7 H7 125.0 . .
Fe1 C7 H7 126.3 . .
C5 C6 C7 105.8(7) . .
C5 C6 Fe1 69.4(3) . .
C7 C6 Fe1 68.8(3) . .
C5 C6 H6 127.1 . .
C7 C6 H6 127.1 . .
Fe1 C6 H6 126.2 . .
O1 C1 N1 126.2(5) . .
O1 C1 C2 121.5(5) . .
N1 C1 C2 112.2(4) . .
O2 C2 O3 127.0(6) . .
O2 C2 C1 115.8(4) . .
O3 C2 C1 117.2(5) . .
C2N C1N N2 116.7(4) . .
C2N C1N H8A 108.1 . .
N2 C1N H8A 108.1 . .
C2N C1N H8B 108.1 . .
N2 C1N H8B 108.1 . .
H8A C1N H8B 107.3 . .
C1N C2N C3N 108.9(5) . .
C1N C2N H9A 109.9 . .
C3N C2N H9A 109.9 . .
C1N C2N H9B 109.9 . .
C3N C2N H9B 109.9 . .
H9A C2N H9B 108.3 . .
C4N C3N C2N 113.5(6) . .
C4N C3N H10A 108.9 . .
C2N C3N H10A 108.9 . .
C4N C3N H10B 108.9 . .
C2N C3N H10B 108.9 . .
H10A C3N H10B 107.7 . .
C3N C4N H11A 109.5 . .
C3N C4N H11B 109.5 . .
H11A C4N H11B 109.5 . .
C3N C4N H11C 109.5 . .
H11A C4N H11C 109.5 . .
H11B C4N H11C 109.5 . .
C13 C12 N2 116.9(5) . .
C13 C12 H12A 108.1 . .
N2 C12 H12A 108.1 . .
C13 C12 H12B 108.1 . .
N2 C12 H12B 108.1 . .
H12A C12 H12B 107.3 . .
C12 C13 C14 110.2(6) . .
C12 C13 H13A 109.6 . .
C14 C13 H13A 109.6 . .
C12 C13 H13B 109.6 . .
C14 C13 H13B 109.6 . .
H13A C13 H13B 108.1 . .
C15 C14 C13 113.0(7) . .
C15 C14 H14A 109.0 . .
C13 C14 H14A 109.0 . .
C15 C14 H14B 109.0 . .
C13 C14 H14B 109.0 . .
H14A C14 H14B 107.8 . .
C14 C15 H15A 109.5 . .
C14 C15 H15B 109.5 . .
H15A C15 H15B 109.5 . .
C14 C15 H15C 109.5 . .
H15A C15 H15C 109.5 . .
H15B C15 H15C 109.5 . .
C17 C16 N2 114.6(5) . .
C17 C16 H16A 108.6 . .
N2 C16 H16A 108.6 . .
C17 C16 H16B 108.6 . .
N2 C16 H16B 108.6 . .
H16A C16 H16B 107.6 . .
C16 C17 C18 105.2(6) . .
C16 C17 H17A 110.7 . .
C18 C17 H17A 110.7 . .
C16 C17 H17B 110.7 . .
C18 C17 H17B 110.7 . .
H17A C17 H17B 108.8 . .
C19 C18 C17 112.1(7) . .
C19 C18 H18A 109.2 . .
C17 C18 H18A 109.2 . .
C19 C18 H18B 109.2 . .
C17 C18 H18B 109.2 . .
H18A C18 H18B 107.9 . .
C18 C19 H19A 109.5 . .
C18 C19 H19B 109.5 . .
H19A C19 H19B 109.5 . .
C18 C19 H19C 109.5 . .
H19A C19 H19C 109.5 . .
H19B C19 H19C 109.5 . .
C21 C20 N2 116.9(6) . .
C21 C20 C21' 17.4(18) . .
N2 C20 C21' 110.9(11) . .
C21 C20 H20A 108.1 . .
N2 C20 H20A 108.1 . .
C21' C20 H20A 96.1 . .
C21 C20 H20B 108.1 . .
N2 C20 H20B 108.1 . .
C21' C20 H20B 124.7 . .
H20A C20 H20B 107.3 . .
C20 C21 C22 112.1(10) . .
C20 C21 H21A 109.2 . .
C22 C21 H21A 109.2 . .
C20 C21 H21B 109.2 . .
C22 C21 H21B 109.2 . .
H21A C21 H21B 107.9 . .
C23 C22 C21 110.5(13) . .
C23 C22 H22A 109.5 . .
C21 C22 H22A 109.5 . .
C23 C22 H22B 109.5 . .
C21 C22 H22B 109.5 . .
H22A C22 H22B 108.1 . .
C22 C23 H23A 109.5 . .
C22 C23 H23B 109.5 . .
H23A C23 H23B 109.5 . .
C22 C23 H23C 109.5 . .
H23A C23 H23C 109.5 . .
H23B C23 H23C 109.5 . .
C22' C21' C20 111(2) . .
C22' C21' H21C 109.5 . .
C20 C21' H21C 109.5 . .
C22' C21' H21D 109.5 . .
C20 C21' H21D 109.5 . .
H21C C21' H21D 108.1 . .
C23' C22' C21' 108(3) . .
C23' C22' H22C 110.0 . .
C21' C22' H22C 110.0 . .
C23' C22' H22D 110.0 . .
C21' C22' H22D 110.0 . .
H22C C22' H22D 108.4 . .
C22' C23' H23D 109.5 . .
C22' C23' H23E 109.5 . .
H23D C23' H23E 109.5 . .
C22' C23' H23F 109.5 . .
H23D C23' H23F 109.5 . .
H23E C23' H23F 109.5 . .
C1 N1 C5 124.4(4) . .
C1 N1 H1N 117.8 . .
C5 N1 H1N 117.8 . .
C1N N2 C20 110.0(4) . .
C1N N2 C12 107.1(4) . .
C20 N2 C12 112.1(4) . .
C1N N2 C16 112.5(4) . .
C20 N2 C16 104.5(4) . .
C12 N2 C16 110.6(4) . .
C7 Fe1 C7 180.0(4) 3_665 .
C7 Fe1 C6 41.6(3) 3_665 3_665
C7 Fe1 C6 138.4(3) . 3_665
C7 Fe1 C6 138.4(3) 3_665 .
C7 Fe1 C6 41.6(3) . .
C6 Fe1 C6 180.0(4) 3_665 .
C7 Fe1 C5 68.7(2) 3_665 3_665
C7 Fe1 C5 111.3(2) . 3_665
C6 Fe1 C5 41.2(2) 3_665 3_665
C6 Fe1 C5 138.8(2) . 3_665
C7 Fe1 C5 111.3(2) 3_665 .
C7 Fe1 C5 68.7(2) . .
C6 Fe1 C5 138.8(2) 3_665 .
C6 Fe1 C5 41.2(2) . .
C5 Fe1 C5 180.0(2) 3_665 .
C7 Fe1 C8 40.2(3) 3_665 3_665
C7 Fe1 C8 139.8(3) . 3_665
C6 Fe1 C8 69.5(3) 3_665 3_665
C6 Fe1 C8 110.5(3) . 3_665
C5 Fe1 C8 68.9(2) 3_665 3_665
C5 Fe1 C8 111.1(2) . 3_665
C7 Fe1 C8 139.8(3) 3_665 .
C7 Fe1 C8 40.2(3) . .
C6 Fe1 C8 110.5(3) 3_665 .
C6 Fe1 C8 69.5(3) . .
C5 Fe1 C8 111.1(2) 3_665 .
C5 Fe1 C8 68.9(2) . .
C8 Fe1 C8 180.0(5) 3_665 .
C7 Fe1 C9 111.7(3) 3_665 .
C7 Fe1 C9 68.3(3) . .
C6 Fe1 C9 110.7(2) 3_665 .
C6 Fe1 C9 69.3(2) . .
C5 Fe1 C9 139.4(2) 3_665 .
C5 Fe1 C9 40.6(2) . .
C8 Fe1 C9 138.8(3) 3_665 .
C8 Fe1 C9 41.2(3) . .
C7 Fe1 C9 68.3(3) 3_665 3_665
C7 Fe1 C9 111.7(3) . 3_665
C6 Fe1 C9 69.3(2) 3_665 3_665
C6 Fe1 C9 110.7(2) . 3_665
C5 Fe1 C9 40.6(2) 3_665 3_665
C5 Fe1 C9 139.4(2) . 3_665
C8 Fe1 C9 41.2(3) 3_665 3_665
C8 Fe1 C9 138.8(3) . 3_665
C9 Fe1 C9 180.0(4) . 3_665

loop_
_geom_bond_atom_site_label_1
_geom_bond_atom_site_label_2
_geom_bond_distance
_geom_bond_site_symmetry_2
C5 N1 1.393(7) .
C5 C9 1.429(7) .
C5 C6 1.443(8) .
C5 Fe1 2.049(5) .
C9 C8 1.449(10) .
C9 Fe1 2.066(6) .
C9 H9 0.9300 .
C8 C7 1.408(12) .
C8 Fe1 2.057(6) .
C8 H8 0.9300 .
C7 C6 1.451(9) .
C7 Fe1 2.038(6) .
C7 H7 0.9300 .
C6 Fe1 2.049(5) .
C6 H6 0.9300 .
C1 O1 1.214(5) .
C1 N1 1.337(6) .
C1 C2 1.567(8) .
C2 O2 1.221(6) .
C2 O3 1.232(6) .
C1N C2N 1.497(8) .
C1N N2 1.507(7) .
C1N H8A 0.9700 .
C1N H8B 0.9700 .
C2N C3N 1.507(9) .
C2N H9A 0.9700 .
C2N H9B 0.9700 .
C3N C4N 1.500(12) .
C3N H10A 0.9700 .
C3N H10B 0.9700 .
C4N H11A 0.9600 .
C4N H11B 0.9600 .
C4N H11C 0.9600 .
C12 C13 1.494(9) .
C12 N2 1.521(7) .
C12 H12A 0.9700 .
C12 H12B 0.9700 .
C13 C14 1.547(10) .
C13 H13A 0.9700 .
C13 H13B 0.9700 .
C14 C15 1.430(13) .
C14 H14A 0.9700 .
C14 H14B 0.9700 .
C15 H15A 0.9600 .
C15 H15B 0.9600 .
C15 H15C 0.9600 .
C16 C17 1.488(10) .
C16 N2 1.525(6) .
C16 H16A 0.9700 .
C16 H16B 0.9700 .
C17 C18 1.611(9) .
C17 H17A 0.9700 .
C17 H17B 0.9700 .
C18 C19 1.389(11) .
C18 H18A 0.9700 .
C18 H18B 0.9700 .
C19 H19A 0.9600 .
C19 H19B 0.9600 .
C19 H19C 0.9600 .
C20 C21 1.497(11) .
C20 N2 1.515(7) .
C20 C21' 1.519(17) .
C20 H20A 0.9700 .
C20 H20B 0.9700 .
C21 C22 1.581(13) .
C21 H21A 0.9700 .
C21 H21B 0.9700 .
C22 C23 1.526(16) .
C22 H22A 0.9700 .
C22 H22B 0.9700 .
C23 H23A 0.9600 .
C23 H23B 0.9600 .
C23 H23C 0.9600 .
C21' C22' 1.513(19) .
C21' H21C 0.9700 .
C21' H21D 0.9700 .
C22' C23' 1.49(2) .
C22' H22C 0.9700 .
C22' H22D 0.9700 .
C23' H23D 0.9600 .
C23' H23E 0.9600 .
C23' H23F 0.9600 .
N1 H1N 0.8600 .
Fe1 C7 2.038(6) 3_665
Fe1 C6 2.049(5) 3_665
Fe1 C5 2.049(5) 3_665
Fe1 C8 2.057(6) 3_665
Fe1 C9 2.066(6) 3_665

loop_
_geom_torsion_atom_site_label_1
_geom_torsion_atom_site_label_2
_geom_torsion_atom_site_label_3
_geom_torsion_atom_site_label_4
_geom_torsion
_geom_torsion_site_symmetry_4
N1 C5 C9 C8 179.2(4) .
C6 C5 C9 C8 0.2(5) .
Fe1 C5 C9 C8 -58.5(4) .
N1 C5 C9 Fe1 -122.4(4) .
C6 C5 C9 Fe1 58.7(3) .
C5 C9 C8 C7 -0.6(6) .
Fe1 C9 C8 C7 -59.1(4) .
C5 C9 C8 Fe1 58.5(3) .
C9 C8 C7 C6 0.8(6) .
Fe1 C8 C7 C6 -58.7(4) .
C9 C8 C7 Fe1 59.4(4) .
N1 C5 C6 C7 -178.8(4) .
C9 C5 C6 C7 0.2(5) .
Fe1 C5 C6 C7 59.5(3) .
N1 C5 C6 Fe1 121.7(4) .
C9 C5 C6 Fe1 -59.3(3) .
C8 C7 C6 C5 -0.6(6) .
Fe1 C7 C6 C5 -59.9(3) .
C8 C7 C6 Fe1 59.3(4) .
O1 C1 C2 O2 9.8(8) .
N1 C1 C2 O2 -169.7(5) .
O1 C1 C2 O3 -170.6(5) .
N1 C1 C2 O3 9.9(7) .
N2 C1N C2N C3N 173.9(5) .
C1N C2N C3N C4N 170.9(6) .
N2 C12 C13 C14 175.6(6) .
C12 C13 C14 C15 -174.8(9) .
N2 C16 C17 C18 174.3(6) .
C16 C17 C18 C19 -175.3(9) .
N2 C20 C21 C22 175.1(10) .
C21' C20 C21 C22 101(6) .
C20 C21 C22 C23 178(2) .
C21 C20 C21' C22' -76(6) .
N2 C20 C21' C22' 171(2) .
C20 C21' C22' C23' 71(6) .
O1 C1 N1 C5 -5.5(7) .
C2 C1 N1 C5 173.9(4) .
C9 C5 N1 C1 21.3(7) .
C6 C5 N1 C1 -159.9(4) .
Fe1 C5 N1 C1 -72.1(6) .
C2N C1N N2 C20 -62.0(5) .
C2N C1N N2 C12 175.9(4) .
C2N C1N N2 C16 54.2(6) .
C21 C20 N2 C1N -63.7(10) .
C21' C20 N2 C1N -45.8(19) .
C21 C20 N2 C12 55.4(11) .
C21' C20 N2 C12 73.3(19) .
C21 C20 N2 C16 175.2(10) .
C21' C20 N2 C16 -166.8(18) .
C13 C12 N2 C1N -175.6(5) .
C13 C12 N2 C20 63.6(7) .
C13 C12 N2 C16 -52.6(7) .
C17 C16 N2 C1N 60.6(7) .
C17 C16 N2 C20 180.0(6) .
C17 C16 N2 C12 -59.2(7) .
C8 C7 Fe1 C7 -14(100) 3_665
C6 C7 Fe1 C7 107(100) 3_665
C8 C7 Fe1 C6 58.9(6) 3_665
C6 C7 Fe1 C6 180.0 3_665
C8 C7 Fe1 C6 -121.1(6) .
C8 C7 Fe1 C5 97.9(4) 3_665
C6 C7 Fe1 C5 -141.0(4) 3_665
C8 C7 Fe1 C5 -82.1(4) .
C6 C7 Fe1 C5 39.0(4) .
C8 C7 Fe1 C8 180.000(1) 3_665
C6 C7 Fe1 C8 -58.9(6) 3_665
C6 C7 Fe1 C8 121.1(6) .
C8 C7 Fe1 C9 -38.3(4) .
C6 C7 Fe1 C9 82.8(4) .
C8 C7 Fe1 C9 141.7(4) 3_665
C6 C7 Fe1 C9 -97.2(4) 3_665
C5 C6 Fe1 C7 -62.8(6) 3_665
C7 C6 Fe1 C7 180.0 3_665
C5 C6 Fe1 C7 117.2(6) .
C5 C6 Fe1 C6 117(100) 3_665
C7 C6 Fe1 C6 0(100) 3_665
C5 C6 Fe1 C5 180.0 3_665
C7 C6 Fe1 C5 62.8(6) 3_665
C7 C6 Fe1 C5 -117.2(6) .
C5 C6 Fe1 C8 -99.0(4) 3_665
C7 C6 Fe1 C8 143.8(5) 3_665
C5 C6 Fe1 C8 81.0(4) .
C7 C6 Fe1 C8 -36.2(5) .
C5 C6 Fe1 C9 36.9(3) .
C7 C6 Fe1 C9 -80.3(5) .
C5 C6 Fe1 C9 -143.1(3) 3_665
C7 C6 Fe1 C9 99.7(5) 3_665
N1 C5 Fe1 C7 24.7(6) 3_665
C9 C5 Fe1 C7 -98.9(4) 3_665
C6 C5 Fe1 C7 140.7(4) 3_665
N1 C5 Fe1 C7 -155.3(6) .
C9 C5 Fe1 C7 81.1(4) .
C6 C5 Fe1 C7 -39.3(4) .
N1 C5 Fe1 C6 64.0(6) 3_665
C9 C5 Fe1 C6 -59.6(5) 3_665
C6 C5 Fe1 C6 180.0 3_665
N1 C5 Fe1 C6 -116.0(6) .
C9 C5 Fe1 C6 120.4(5) .
N1 C5 Fe1 C5 135(8) 3_665
C9 C5 Fe1 C5 11(8) 3_665
C6 C5 Fe1 C5 -109(8) 3_665
N1 C5 Fe1 C8 -18.6(6) 3_665
C9 C5 Fe1 C8 -142.2(4) 3_665
C6 C5 Fe1 C8 97.4(4) 3_665
N1 C5 Fe1 C8 161.4(6) .
C9 C5 Fe1 C8 37.8(4) .
C6 C5 Fe1 C8 -82.6(4) .
N1 C5 Fe1 C9 123.6(6) .
C6 C5 Fe1 C9 -120.4(5) .
N1 C5 Fe1 C9 -56.4(6) 3_665
C9 C5 Fe1 C9 180.0 3_665
C6 C5 Fe1 C9 59.6(5) 3_665
C7 C8 Fe1 C7 180.000(2) 3_665
C9 C8 Fe1 C7 61.1(5) 3_665
C9 C8 Fe1 C7 -118.9(5) .
C7 C8 Fe1 C6 -142.6(4) 3_665
C9 C8 Fe1 C6 98.4(4) 3_665
C7 C8 Fe1 C6 37.4(4) .
C9 C8 Fe1 C6 -81.6(4) .
C7 C8 Fe1 C5 -98.4(4) 3_665
C9 C8 Fe1 C5 142.6(3) 3_665
C7 C8 Fe1 C5 81.6(4) .
C9 C8 Fe1 C5 -37.4(3) .
C7 C8 Fe1 C8 137.0(10) 3_665
C9 C8 Fe1 C8 18.1(10) 3_665
C7 C8 Fe1 C9 118.9(5) .
C7 C8 Fe1 C9 -61.1(5) 3_665
C9 C8 Fe1 C9 180.0 3_665
C5 C9 Fe1 C7 97.8(4) 3_665
C8 C9 Fe1 C7 -142.6(4) 3_665
C5 C9 Fe1 C7 -82.2(4) .
C8 C9 Fe1 C7 37.4(4) .
C5 C9 Fe1 C6 142.6(3) 3_665
C8 C9 Fe1 C6 -97.8(4) 3_665
C5 C9 Fe1 C6 -37.4(3) .
C8 C9 Fe1 C6 82.2(4) .
C5 C9 Fe1 C5 180.0 3_665
C8 C9 Fe1 C5 -60.4(5) 3_665
C8 C9 Fe1 C5 119.6(5) .
C5 C9 Fe1 C8 60.4(5) 3_665
C8 C9 Fe1 C8 180.0 3_665
C5 C9 Fe1 C8 -119.6(5) .
C5 C9 Fe1 C9 -89(87) 3_665
C8 C9 Fe1 C9 30(87) 3_665
